data_9015426
loop_
_publ_author_name
'Simonov, V. I.'
'Belov, N. V.'

_publ_section_title
;
 Crystal structure of lavenite
;
_journal_name_full 'Doklady Akademii Nauk SSSR'
_journal_page_first 1333
_journal_page_last 1336
_journal_volume 130
_journal_year 1960
_chemical_compound_source 'the Lovozero alkaline massif, Kola Peninsula, Russia'
_chemical_formula_sum 'Ca0.99 F Fe0.31 Mn0.33 Na1.25 Nb0.09 O8 Si2 Ti0.26 Zr0.73'
_chemical_name_mineral Lavenite
_space_group_IT_number 14
_symmetry_space_group_name_Hall '-P 2yab'
_symmetry_space_group_name_H-M 'P 1 21/a 1'
_cell_angle_alpha 90
_cell_angle_beta 108.20
_cell_angle_gamma 90
_cell_formula_units_Z 4
_cell_length_a 10.540
_cell_length_b 9.90
_cell_length_c 7.14
_cell_volume 707.758
_database_code_amcsd 0018913
_exptl_crystal_density_diffrn 3.702
_cod_original_formula_sum 'Na1.25 Ca.99 Mn.33 Fe.31 Nb.09 Zr.73 Ti.26 Si2 O8 F'
_cod_database_code 9015426

loop_
_space_group_symop_operation_xyz
x,y,z
1/2+x,1/2-y,z
1/2-x,1/2+y,-z
-x,-y,-z

loop_
_atom_site_label
_atom_site_fract_x
_atom_site_fract_y
_atom_site_fract_z
_atom_site_occupancy
_atom_site_U_iso_or_equiv
Na1 0.42500 0.37600 0.34300 1.00000 0.01102
Ca1 0.30400 0.10500 0.52500 0.75000 0.01102
Na2 0.30400 0.10500 0.52500 0.25000 0.01102
Mn 0.23700 0.37600 0.85600 0.33000 0.01102
Fe 0.23700 0.37600 0.85600 0.31000 0.01102
Ca2 0.23700 0.37600 0.85600 0.24000 0.01102
Nb 0.23700 0.37600 0.85600 0.09000 0.01102
Zr 0.29400 0.10500 0.02400 0.73000 0.01102
Ti 0.29400 0.10500 0.02400 0.26000 0.01102
Si1 0.12300 0.33100 0.22300 1.00000 0.01102
Si2 0.11700 0.33100 0.66700 1.00000 0.01102
O1 0.13000 0.33100 0.44300 1.00000 0.01710
O2 0.23800 0.24100 0.19700 1.00000 0.01710
O3 0.25000 0.24100 0.80000 1.00000 0.01710
O4 0.16300 0.48300 0.18000 1.00000 0.01710
O5 0.12200 0.48300 0.75000 1.00000 0.01710
O6 0.48000 0.22300 0.09800 1.00000 0.01710
O7 0.48400 0.23900 0.67000 1.00000 0.01710
O8 0.11900 0.01000 0.95400 1.00000 0.01710
F 0.12000 0.00500 0.42300 1.00000 0.01710

loop_
_cod_changelog_entry_id
_cod_changelog_entry_author
_cod_changelog_entry_date
_cod_changelog_entry_text
1
;cod-tools version 3.10.1
Id: cif_fix_AMCSD_atom_labels 10224 2024-08-07 11:09:31Z saulius
;
2024-08-07T19:40:15+03:00
;Changed the following '_atom_site_label' values:
the first duplicated label 'Na'  converted to 'Na1'
duplicated label 'Na' at index 2 converted to 'Na2'
the first duplicated label 'Ca'  converted to 'Ca1'
duplicated label 'Ca' at index 5 converted to 'Ca2'
;

loop_
_cod_related_entry_id
_cod_related_entry_database
_cod_related_entry_code
1 AMCSD 0018913
